data_1504416
loop_
_publ_author_name
'Zhang, Yuetao'
'Chen, Eugene Y.-X.'

_publ_section_title
;
 Controlled Polymerization of Methacrylates to High Molecular Weight
 Polymers Using Oxidatively Activated Group Transfer Polymerization
 Initiators
;
_journal_issue 1
_journal_name_full Macromolecules
_journal_page_first 36
_journal_paper_doi 10.1021/ma702015w
_journal_volume 41
_journal_year 2008
_chemical_formula_sum 'C31 H17 B F20 O Si'
_chemical_formula_weight 824.35
_chemical_name_systematic
; 
 ? 
;
_space_group_IT_number 2
_symmetry_cell_setting triclinic
_symmetry_space_group_name_Hall '-P 1'
_symmetry_space_group_name_H-M 'P -1'
_atom_sites_solution_hydrogens geom
_atom_sites_solution_primary direct
_atom_sites_solution_secondary difmap
_audit_creation_method SHELXL-97
_cell_angle_alpha 67.543(2)
_cell_angle_beta 80.967(2)
_cell_angle_gamma 81.909(2)
_cell_formula_units_Z 4
_cell_length_a 10.1347(4)
_cell_length_b 17.4222(7)
_cell_length_c 19.6456(8)
_cell_measurement_reflns_used 9642
_cell_measurement_temperature 100(2)
_cell_measurement_theta_max 0.00
_cell_measurement_theta_min 0.00
_cell_volume 3153.6(2)
_computing_cell_refinement 'Bruker SMART'
_computing_data_collection 'Bruker SMART'
_computing_data_reduction 'Bruker SAINT'
_computing_molecular_graphics 'Bruker SHELXTL'
_computing_publication_material 'Bruker SHELXTL'
_computing_structure_refinement 'SHELXL-97 (Sheldrick, 1997)'
_computing_structure_solution 'SHELXS-97 (Sheldrick, 1990)'
_diffrn_ambient_temperature 100(2)
_diffrn_measured_fraction_theta_full 0.944
_diffrn_measured_fraction_theta_max 0.944
_diffrn_measurement_device_type 'CCD area detector'
_diffrn_measurement_method 'phi and omega scans'
_diffrn_radiation_monochromator graphite
_diffrn_radiation_source 'fine-focus sealed tube'
_diffrn_radiation_type MoK\a
_diffrn_radiation_wavelength 0.71073
_diffrn_reflns_av_R_equivalents 0.0325
_diffrn_reflns_av_sigmaI/netI 0.0487
_diffrn_reflns_limit_h_max 14
_diffrn_reflns_limit_h_min -11
_diffrn_reflns_limit_k_max 25
_diffrn_reflns_limit_k_min -21
_diffrn_reflns_limit_l_max 28
_diffrn_reflns_limit_l_min -23
_diffrn_reflns_number 61876
_diffrn_reflns_theta_full 31.51
_diffrn_reflns_theta_max 31.51
_diffrn_reflns_theta_min 1.99
_exptl_absorpt_coefficient_mu 0.221
_exptl_absorpt_correction_T_max 0.9851
_exptl_absorpt_correction_T_min 0.9086
_exptl_absorpt_correction_type multi-scan
_exptl_absorpt_process_details 'SADABS, Sheldrick, 1997'
_exptl_crystal_colour colorless
_exptl_crystal_density_diffrn 1.736
_exptl_crystal_density_meas ?
_exptl_crystal_density_method 'not measured'
_exptl_crystal_description plate
_exptl_crystal_F_000 1640
_exptl_crystal_size_max 0.44
_exptl_crystal_size_mid 0.26
_exptl_crystal_size_min 0.07
_refine_diff_density_max 0.440
_refine_diff_density_min -0.392
_refine_diff_density_rms 0.063
_refine_ls_goodness_of_fit_ref 0.993
_refine_ls_hydrogen_treatment constr
_refine_ls_matrix_type full
_refine_ls_number_parameters 979
_refine_ls_number_reflns 19840
_refine_ls_number_restraints 0
_refine_ls_restrained_S_all 0.993
_refine_ls_R_factor_all 0.0776
_refine_ls_R_factor_gt 0.0423
_refine_ls_shift/su_max 0.001
_refine_ls_shift/su_mean 0.000
_refine_ls_structure_factor_coef Fsqd
_refine_ls_weighting_details 'calc w=1/[\s^2^(Fo^2^)+(0.0501P)^2^+0.9557P] where P=(Fo^2^+2Fc^2^)/3'
_refine_ls_weighting_scheme calc
_refine_ls_wR_factor_gt 0.0953
_refine_ls_wR_factor_ref 0.1111
_reflns_number_gt 13278
_reflns_number_total 19840
_reflns_threshold_expression >2sigma(I)
_cod_data_source_file ma702015w-file002.cif
_cod_data_source_block ec47
_cod_depositor_comments
;
The following automatic conversions were performed:

'_symmetry_cell_setting' value 'Triclinic' changed to 'triclinic'
according to /home/saulius/struct/CIF-dictionaries/cif_core.dic
dictionary named 'cif_core.dic' version 2.4.1 from 2010-06-29.

Automatic conversion script
Id: cif_fix_values 1715 2011-07-08 13:25:40Z adriana 

The following automatic conversions were performed:

'_exptl_crystal_density_meas' value 'not measured' was changed to '?'
- the value is perceived as not measured.

Automatic conversion script
Id: cif_fix_values 3008 2015-01-20 13:52:24Z robertas 
;
_cod_original_sg_symbol_H-M P-1
_cod_database_code 1504416

loop_
_symmetry_equiv_pos_as_xyz
'x, y, z'
'-x, -y, -z'

loop_
_atom_site_label
_atom_site_type_symbol
_atom_site_fract_x
_atom_site_fract_y
_atom_site_fract_z
_atom_site_U_iso_or_equiv
_atom_site_adp_type
_atom_site_occupancy
_atom_site_symmetry_multiplicity
_atom_site_calc_flag
_atom_site_refinement_flags
Si1 Si 0.18229(4) 0.68666(3) 0.00735(3) 0.02274(10) Uani 1 1 d .
C1 C 0.36634(18) 0.66891(15) 0.00223(12) 0.0400(5) Uani 1 1 d .
H1A H 0.4041 0.7211 -0.0066 0.060 Uiso 1 1 calc R
H1B H 0.4009 0.6496 -0.0385 0.060 Uiso 1 1 calc R
H1C H 0.3920 0.6266 0.0491 0.060 Uiso 1 1 calc R
C2 C 0.0981(2) 0.59012(12) 0.03675(11) 0.0322(4) Uani 1 1 d .
H2A H 0.0007 0.6035 0.0405 0.048 Uiso 1 1 calc R
H2B H 0.1239 0.5519 0.0851 0.048 Uiso 1 1 calc R
H2C H 0.1251 0.5635 0.0002 0.048 Uiso 1 1 calc R
C3 C 0.12038(19) 0.77110(12) -0.07402(10) 0.0320(4) Uani 1 1 d .
H3A H 0.1714 0.8196 -0.0872 0.048 Uiso 1 1 calc R
H3B H 0.0252 0.7866 -0.0625 0.048 Uiso 1 1 calc R
H3C H 0.1316 0.7522 -0.1157 0.048 Uiso 1 1 calc R
O1 O 0.13143(11) 0.72498(7) 0.08055(6) 0.0216(2) Uani 1 1 d .
C4 C 0.14695(17) 0.67135(11) 0.15996(10) 0.0270(4) Uani 1 1 d .
H4A H 0.1973 0.6171 0.1640 0.032 Uiso 1 1 calc R
H4B H 0.0585 0.6613 0.1899 0.032 Uiso 1 1 calc R
C5 C 0.22449(18) 0.72207(13) 0.18456(12) 0.0351(5) Uani 1 1 d .
H5A H 0.3220 0.7140 0.1701 0.042 Uiso 1 1 calc R
H5B H 0.2080 0.7073 0.2389 0.042 Uiso 1 1 calc R
C6 C 0.16866(17) 0.81122(12) 0.14341(11) 0.0313(4) Uani 1 1 d .
H6A H 0.0804 0.8242 0.1683 0.038 Uiso 1 1 calc R
H6B H 0.2309 0.8517 0.1405 0.038 Uiso 1 1 calc R
C7 C 0.1554(2) 0.81332(12) 0.06712(11) 0.0324(4) Uani 1 1 d .
H7A H 0.0789 0.8527 0.0457 0.039 Uiso 1 1 calc R
H7B H 0.2384 0.8299 0.0332 0.039 Uiso 1 1 calc R
B1 B 0.47586(16) 0.37222(11) 0.27763(10) 0.0155(3) Uani 1 1 d .
C11 C 0.37391(14) 0.37158(9) 0.21969(9) 0.0166(3) Uani 1 1 d .
C12 C 0.39617(15) 0.40232(10) 0.14290(9) 0.0190(3) Uani 1 1 d .
C13 C 0.31148(16) 0.39376(11) 0.09730(9) 0.0233(3) Uani 1 1 d .
C14 C 0.19836(16) 0.35178(11) 0.12889(10) 0.0259(4) Uani 1 1 d .
C15 C 0.17163(15) 0.31900(10) 0.20470(10) 0.0225(3) Uani 1 1 d .
C16 C 0.25844(15) 0.32969(9) 0.24746(9) 0.0178(3) Uani 1 1 d .
C21 C 0.53650(14) 0.27322(9) 0.31238(9) 0.0168(3) Uani 1 1 d .
C22 C 0.50139(15) 0.21590(10) 0.38265(9) 0.0188(3) Uani 1 1 d .
C23 C 0.55551(17) 0.13364(10) 0.40922(9) 0.0231(3) Uani 1 1 d .
C24 C 0.64859(17) 0.10470(10) 0.36398(10) 0.0251(4) Uani 1 1 d .
C25 C 0.68478(16) 0.15766(10) 0.29244(10) 0.0226(3) Uani 1 1 d .
C26 C 0.62681(15) 0.23895(10) 0.26837(9) 0.0183(3) Uani 1 1 d .
C31 C 0.40231(14) 0.40722(9) 0.34282(9) 0.0157(3) Uani 1 1 d .
C32 C 0.28133(14) 0.45627(10) 0.34207(9) 0.0176(3) Uani 1 1 d .
C33 C 0.23274(14) 0.48966(10) 0.39566(9) 0.0204(3) Uani 1 1 d .
C34 C 0.30333(15) 0.47397(10) 0.45463(9) 0.0203(3) Uani 1 1 d .
C35 C 0.42453(15) 0.42605(10) 0.45835(9) 0.0185(3) Uani 1 1 d .
C36 C 0.47085(14) 0.39601(9) 0.40284(9) 0.0171(3) Uani 1 1 d .
C41 C 0.59263(14) 0.43830(9) 0.23725(8) 0.0151(3) Uani 1 1 d .
C42 C 0.55179(14) 0.52209(10) 0.19958(9) 0.0168(3) Uani 1 1 d .
C43 C 0.63508(16) 0.58543(9) 0.16941(9) 0.0194(3) Uani 1 1 d .
C44 C 0.77044(15) 0.56715(10) 0.17677(9) 0.0212(3) Uani 1 1 d .
C45 C 0.81814(14) 0.48590(10) 0.21310(9) 0.0200(3) Uani 1 1 d .
C46 C 0.72981(15) 0.42426(9) 0.24262(9) 0.0169(3) Uani 1 1 d .
F12 F 0.50490(9) 0.44367(6) 0.10654(5) 0.0234(2) Uani 1 1 d .
F13 F 0.33799(11) 0.42703(7) 0.02313(6) 0.0330(2) Uani 1 1 d .
F14 F 0.11524(11) 0.34333(8) 0.08574(6) 0.0401(3) Uani 1 1 d .
F15 F 0.06160(10) 0.27782(7) 0.23646(6) 0.0325(2) Uani 1 1 d .
F16 F 0.22531(9) 0.29597(6) 0.32211(5) 0.0227(2) Uani 1 1 d .
F22 F 0.40920(9) 0.23741(6) 0.43211(5) 0.0229(2) Uani 1 1 d .
F23 F 0.51618(12) 0.08304(6) 0.47868(6) 0.0340(3) Uani 1 1 d .
F24 F 0.70396(12) 0.02520(6) 0.38857(6) 0.0361(3) Uani 1 1 d .
F25 F 0.77428(11) 0.12944(6) 0.24709(6) 0.0322(2) Uani 1 1 d .
F26 F 0.66421(9) 0.28717(6) 0.19701(5) 0.0233(2) Uani 1 1 d .
F32 F 0.20285(8) 0.47511(6) 0.28697(5) 0.0212(2) Uani 1 1 d .
F33 F 0.11585(9) 0.53822(7) 0.39127(6) 0.0294(2) Uani 1 1 d .
F34 F 0.25394(10) 0.50411(7) 0.50801(6) 0.0299(2) Uani 1 1 d .
F35 F 0.49594(9) 0.40986(6) 0.51533(5) 0.0243(2) Uani 1 1 d .
F36 F 0.59303(8) 0.35205(6) 0.40848(5) 0.01907(19) Uani 1 1 d .
F42 F 0.41975(8) 0.54506(5) 0.19148(5) 0.0215(2) Uani 1 1 d .
F43 F 0.58657(10) 0.66483(6) 0.13451(6) 0.0272(2) Uani 1 1 d .
F44 F 0.85311(10) 0.62869(6) 0.14976(6) 0.0295(2) Uani 1 1 d .
F45 F 0.94975(9) 0.46738(6) 0.22101(6) 0.0271(2) Uani 1 1 d .
F46 F 0.78629(8) 0.34688(5) 0.27998(5) 0.0208(2) Uani 1 1 d .
Si2 Si 0.05939(5) 0.69604(3) 0.49914(3) 0.02570(11) Uani 1 1 d .
C51 C 0.2125(2) 0.71806(14) 0.43275(12) 0.0453(5) Uani 1 1 d .
H51A H 0.1927 0.7668 0.3884 0.068 Uiso 1 1 calc R
H51B H 0.2434 0.6697 0.4187 0.068 Uiso 1 1 calc R
H51C H 0.2827 0.7294 0.4558 0.068 Uiso 1 1 calc R
C52 C -0.0893(2) 0.68817(12) 0.46025(12) 0.0399(5) Uani 1 1 d .
H52A H -0.1686 0.6860 0.4964 0.060 Uiso 1 1 calc R
H52B H -0.0771 0.6374 0.4488 0.060 Uiso 1 1 calc R
H52C H -0.1016 0.7369 0.4148 0.060 Uiso 1 1 calc R
C53 C 0.07997(17) 0.61504(11) 0.59073(10) 0.0259(4) Uani 1 1 d .
H53A H 0.0070 0.6236 0.6269 0.039 Uiso 1 1 calc R
H53B H 0.1662 0.6182 0.6058 0.039 Uiso 1 1 calc R
H53C H 0.0777 0.5601 0.5884 0.039 Uiso 1 1 calc R
O2 O 0.01953(12) 0.78989(8) 0.51662(8) 0.0319(3) Uani 1 1 d .
C54 C -0.11550(16) 0.83605(11) 0.51709(10) 0.0271(4) Uani 1 1 d .
H54A H -0.1810 0.8013 0.5553 0.032 Uiso 1 1 calc R
H54B H -0.1491 0.8554 0.4681 0.032 Uiso 1 1 calc R
C55 C -0.0882(2) 0.90793(14) 0.53540(13) 0.0446(5) Uani 1 1 d .
H55A H -0.1705 0.9302 0.5587 0.053 Uiso 1 1 calc R
H55B H -0.0532 0.9534 0.4904 0.053 Uiso 1 1 calc R
C56 C 0.0166(2) 0.87028(13) 0.58934(11) 0.0384(5) Uani 1 1 d .
H56A H 0.0630 0.9141 0.5940 0.046 Uiso 1 1 calc R
H56B H -0.0240 0.8355 0.6390 0.046 Uiso 1 1 calc R
C57 C 0.1108(2) 0.81824(14) 0.55368(13) 0.0417(5) Uani 1 1 d .
H57A H 0.1796 0.8518 0.5171 0.050 Uiso 1 1 calc R
H57B H 0.1560 0.7702 0.5912 0.050 Uiso 1 1 calc R
B2 B 0.67474(17) 0.89196(11) 0.21504(10) 0.0172(3) Uani 1 1 d .
C61 C 0.56375(15) 0.95325(10) 0.24610(9) 0.0189(3) Uani 1 1 d .
C62 C 0.48418(16) 0.93173(10) 0.31369(9) 0.0214(3) Uani 1 1 d .
C63 C 0.39322(16) 0.98813(11) 0.33519(10) 0.0245(4) Uani 1 1 d .
C64 C 0.38296(17) 1.07088(11) 0.28964(11) 0.0261(4) Uani 1 1 d .
C65 C 0.46298(17) 1.09652(10) 0.22319(10) 0.0242(4) Uani 1 1 d .
C66 C 0.55012(16) 1.03824(10) 0.20309(9) 0.0209(3) Uani 1 1 d .
C71 C 0.81854(15) 0.92910(9) 0.21049(9) 0.0178(3) Uani 1 1 d .
C72 C 0.86442(15) 0.92236(10) 0.27614(9) 0.0196(3) Uani 1 1 d .
C73 C 0.97828(17) 0.95537(10) 0.27967(10) 0.0244(4) Uani 1 1 d .
C74 C 1.05372(16) 0.99928(11) 0.21476(11) 0.0269(4) Uani 1 1 d .
C75 C 1.01247(16) 1.00904(10) 0.14831(10) 0.0236(3) Uani 1 1 d .
C76 C 0.89732(16) 0.97501(10) 0.14731(9) 0.0204(3) Uani 1 1 d .
C81 C 0.64509(15) 0.89026(9) 0.13495(9) 0.0182(3) Uani 1 1 d .
C82 C 0.52545(15) 0.91594(10) 0.10332(9) 0.0198(3) Uani 1 1 d .
C83 C 0.50099(16) 0.89938(10) 0.04266(9) 0.0236(4) Uani 1 1 d .
C84 C 0.59649(18) 0.85574(10) 0.01090(9) 0.0253(4) Uani 1 1 d .
C85 C 0.71769(17) 0.82871(10) 0.03976(9) 0.0228(3) Uani 1 1 d .
C86 C 0.73788(16) 0.84630(10) 0.10001(9) 0.0203(3) Uani 1 1 d .
C91 C 0.67092(14) 0.79116(9) 0.26552(8) 0.0158(3) Uani 1 1 d .
C92 C 0.55167(14) 0.75329(10) 0.27792(9) 0.0170(3) Uani 1 1 d .
C93 C 0.54220(14) 0.66871(10) 0.30753(9) 0.0175(3) Uani 1 1 d .
C94 C 0.65564(15) 0.61478(9) 0.32650(8) 0.0166(3) Uani 1 1 d .
C95 C 0.77619(14) 0.64822(9) 0.31515(9) 0.0173(3) Uani 1 1 d .
C96 C 0.78111(14) 0.73378(9) 0.28610(9) 0.0164(3) Uani 1 1 d .
F62 F 0.49042(10) 0.85265(6) 0.36409(5) 0.0259(2) Uani 1 1 d .
F63 F 0.31444(10) 0.96227(7) 0.40074(6) 0.0331(2) Uani 1 1 d .
F64 F 0.29579(11) 1.12622(7) 0.31018(6) 0.0357(3) Uani 1 1 d .
F65 F 0.45638(11) 1.17794(6) 0.17897(6) 0.0311(2) Uani 1 1 d .
F66 F 0.62622(10) 1.06711(6) 0.13711(5) 0.0246(2) Uani 1 1 d .
F72 F 0.79502(9) 0.88033(6) 0.34191(5) 0.0225(2) Uani 1 1 d .
F73 F 1.01578(11) 0.94536(7) 0.34597(6) 0.0349(3) Uani 1 1 d .
F74 F 1.16384(11) 1.03238(7) 0.21697(7) 0.0402(3) Uani 1 1 d .
F75 F 1.08486(10) 1.05137(6) 0.08415(6) 0.0331(2) Uani 1 1 d .
F76 F 0.86521(10) 0.98986(6) 0.07878(5) 0.0260(2) Uani 1 1 d .
F82 F 0.42335(9) 0.95890(6) 0.13047(5) 0.0246(2) Uani 1 1 d .
F83 F 0.38162(10) 0.92675(6) 0.01526(6) 0.0290(2) Uani 1 1 d .
F84 F 0.57372(12) 0.83825(7) -0.04680(6) 0.0351(3) Uani 1 1 d .
F85 F 0.81171(11) 0.78367(6) 0.01099(6) 0.0310(2) Uani 1 1 d .
F86 F 0.85772(9) 0.81516(6) 0.12693(5) 0.0229(2) Uani 1 1 d .
F92 F 0.43697(8) 0.80149(6) 0.25727(5) 0.0219(2) Uani 1 1 d .
F93 F 0.42364(9) 0.63674(6) 0.31710(5) 0.0236(2) Uani 1 1 d .
F94 F 0.64925(9) 0.53191(5) 0.35386(5) 0.0220(2) Uani 1 1 d .
F95 F 0.88928(9) 0.59707(6) 0.33045(6) 0.0243(2) Uani 1 1 d .
F96 F 0.90597(8) 0.75901(5) 0.27609(5) 0.02035(19) Uani 1 1 d .

loop_
_atom_site_aniso_label
_atom_site_aniso_U_11
_atom_site_aniso_U_22
_atom_site_aniso_U_33
_atom_site_aniso_U_23
_atom_site_aniso_U_13
_atom_site_aniso_U_12
Si1 0.0209(2) 0.0256(2) 0.0235(3) -0.0119(2) -0.00257(18) 0.00030(17)
C1 0.0244(9) 0.0632(14) 0.0396(12) -0.0298(11) -0.0029(8) 0.0037(9)
C2 0.0435(10) 0.0284(10) 0.0293(10) -0.0145(8) -0.0088(8) -0.0009(8)
C3 0.0361(10) 0.0315(10) 0.0239(10) -0.0081(8) 0.0024(8) -0.0008(8)
O1 0.0226(5) 0.0208(6) 0.0223(6) -0.0087(5) -0.0015(5) -0.0037(4)
C4 0.0277(8) 0.0307(10) 0.0231(9) -0.0104(8) -0.0087(7) 0.0033(7)
C5 0.0239(8) 0.0518(12) 0.0419(12) -0.0312(10) -0.0118(8) 0.0063(8)
C6 0.0238(8) 0.0394(11) 0.0407(11) -0.0261(9) 0.0031(8) -0.0096(7)
C7 0.0383(10) 0.0259(10) 0.0365(11) -0.0162(9) 0.0092(8) -0.0153(8)
B1 0.0162(7) 0.0139(8) 0.0157(9) -0.0041(7) -0.0023(6) -0.0018(6)
C11 0.0166(6) 0.0139(7) 0.0194(8) -0.0060(6) -0.0042(6) 0.0003(5)
C12 0.0188(7) 0.0166(7) 0.0207(8) -0.0059(6) -0.0043(6) 0.0003(6)
C13 0.0259(8) 0.0242(9) 0.0188(9) -0.0066(7) -0.0068(6) 0.0019(6)
C14 0.0237(7) 0.0289(9) 0.0304(10) -0.0139(8) -0.0141(7) 0.0012(7)
C15 0.0179(7) 0.0214(8) 0.0295(10) -0.0090(7) -0.0059(6) -0.0034(6)
C16 0.0182(6) 0.0156(7) 0.0189(8) -0.0052(6) -0.0042(6) 0.0000(5)
C21 0.0156(6) 0.0158(7) 0.0196(8) -0.0062(6) -0.0044(6) -0.0018(5)
C22 0.0186(7) 0.0185(8) 0.0197(8) -0.0063(6) -0.0041(6) -0.0028(6)
C23 0.0299(8) 0.0167(8) 0.0212(9) -0.0019(7) -0.0077(7) -0.0062(6)
C24 0.0310(8) 0.0120(7) 0.0339(10) -0.0074(7) -0.0143(7) 0.0024(6)
C25 0.0243(7) 0.0191(8) 0.0273(9) -0.0124(7) -0.0060(7) 0.0027(6)
C26 0.0218(7) 0.0152(7) 0.0184(8) -0.0057(6) -0.0038(6) -0.0027(6)
C31 0.0147(6) 0.0153(7) 0.0169(8) -0.0051(6) -0.0021(5) -0.0026(5)
C32 0.0152(6) 0.0183(8) 0.0194(8) -0.0063(6) -0.0036(6) -0.0021(5)
C33 0.0137(6) 0.0218(8) 0.0263(9) -0.0108(7) -0.0022(6) 0.0026(6)
C34 0.0190(7) 0.0245(8) 0.0207(8) -0.0134(7) 0.0010(6) -0.0010(6)
C35 0.0177(6) 0.0216(8) 0.0166(8) -0.0067(6) -0.0030(6) -0.0028(6)
C36 0.0131(6) 0.0166(7) 0.0208(8) -0.0065(6) -0.0018(6) -0.0002(5)
C41 0.0161(6) 0.0160(7) 0.0142(7) -0.0071(6) -0.0010(5) -0.0006(5)
C42 0.0147(6) 0.0186(8) 0.0177(8) -0.0073(6) -0.0018(6) -0.0012(5)
C43 0.0240(7) 0.0131(7) 0.0202(8) -0.0047(6) -0.0025(6) -0.0022(6)
C44 0.0211(7) 0.0204(8) 0.0215(9) -0.0061(7) 0.0012(6) -0.0088(6)
C45 0.0148(6) 0.0246(8) 0.0206(8) -0.0085(7) -0.0010(6) -0.0027(6)
C46 0.0178(6) 0.0164(7) 0.0166(8) -0.0071(6) -0.0015(6) 0.0010(5)
F12 0.0244(5) 0.0259(5) 0.0181(5) -0.0054(4) 0.0004(4) -0.0069(4)
F13 0.0352(6) 0.0443(7) 0.0186(5) -0.0097(5) -0.0092(4) 0.0006(5)
F14 0.0364(6) 0.0554(7) 0.0372(7) -0.0193(6) -0.0208(5) -0.0067(5)
F15 0.0223(5) 0.0356(6) 0.0416(7) -0.0119(5) -0.0078(4) -0.0104(4)
F16 0.0215(4) 0.0225(5) 0.0214(5) -0.0037(4) -0.0022(4) -0.0062(4)
F22 0.0237(4) 0.0209(5) 0.0205(5) -0.0043(4) 0.0016(4) -0.0047(4)
F23 0.0513(7) 0.0180(5) 0.0246(6) 0.0029(4) -0.0048(5) -0.0075(5)
F24 0.0480(7) 0.0135(5) 0.0429(7) -0.0064(5) -0.0136(5) 0.0077(4)
F25 0.0362(6) 0.0236(5) 0.0382(6) -0.0172(5) -0.0023(5) 0.0073(4)
F26 0.0287(5) 0.0212(5) 0.0188(5) -0.0081(4) -0.0006(4) 0.0011(4)
F32 0.0170(4) 0.0248(5) 0.0232(5) -0.0097(4) -0.0079(4) 0.0030(4)
F33 0.0177(4) 0.0372(6) 0.0393(6) -0.0231(5) -0.0077(4) 0.0093(4)
F34 0.0250(5) 0.0427(6) 0.0301(6) -0.0257(5) -0.0014(4) 0.0042(4)
F35 0.0235(4) 0.0335(6) 0.0200(5) -0.0139(4) -0.0076(4) 0.0018(4)
F36 0.0140(4) 0.0224(5) 0.0222(5) -0.0102(4) -0.0043(3) 0.0022(3)
F42 0.0157(4) 0.0173(5) 0.0287(5) -0.0055(4) -0.0045(4) 0.0010(3)
F43 0.0293(5) 0.0141(5) 0.0327(6) -0.0017(4) -0.0049(4) -0.0028(4)
F44 0.0254(5) 0.0252(5) 0.0349(6) -0.0056(5) 0.0010(4) -0.0138(4)
F45 0.0144(4) 0.0308(5) 0.0336(6) -0.0085(5) -0.0020(4) -0.0042(4)
F46 0.0165(4) 0.0180(5) 0.0259(5) -0.0061(4) -0.0047(4) 0.0016(3)
Si2 0.0307(2) 0.0227(2) 0.0235(3) -0.0084(2) -0.0069(2) 0.00214(19)
C51 0.0553(13) 0.0363(12) 0.0329(12) -0.0068(10) 0.0079(10) 0.0006(10)
C52 0.0615(13) 0.0237(10) 0.0395(12) -0.0085(9) -0.0307(10) -0.0009(9)
C53 0.0222(7) 0.0297(9) 0.0240(9) -0.0086(8) -0.0019(7) -0.0006(7)
O2 0.0234(6) 0.0295(7) 0.0516(9) -0.0229(6) -0.0146(6) 0.0043(5)
C54 0.0208(7) 0.0310(10) 0.0249(9) -0.0073(8) -0.0004(7) 0.0014(7)
C55 0.0608(14) 0.0392(12) 0.0393(13) -0.0229(10) -0.0165(10) 0.0146(10)
C56 0.0582(13) 0.0316(11) 0.0263(11) -0.0083(9) -0.0109(9) -0.0071(9)
C57 0.0355(10) 0.0425(12) 0.0597(15) -0.0266(11) -0.0183(10) -0.0067(9)
B2 0.0192(7) 0.0152(8) 0.0167(9) -0.0037(7) -0.0063(6) -0.0011(6)
C61 0.0199(7) 0.0165(7) 0.0217(9) -0.0063(7) -0.0094(6) -0.0001(6)
C62 0.0252(7) 0.0158(8) 0.0245(9) -0.0074(7) -0.0089(7) 0.0006(6)
C63 0.0234(7) 0.0268(9) 0.0269(9) -0.0139(8) -0.0047(7) -0.0003(6)
C64 0.0262(8) 0.0226(9) 0.0368(11) -0.0186(8) -0.0128(7) 0.0068(7)
C65 0.0298(8) 0.0141(8) 0.0318(10) -0.0083(7) -0.0170(7) 0.0024(6)
C66 0.0239(7) 0.0195(8) 0.0218(9) -0.0077(7) -0.0098(6) -0.0009(6)
C71 0.0206(7) 0.0123(7) 0.0210(8) -0.0052(6) -0.0075(6) 0.0003(5)
C72 0.0228(7) 0.0137(7) 0.0223(9) -0.0055(6) -0.0068(6) -0.0006(6)
C73 0.0286(8) 0.0222(8) 0.0269(9) -0.0106(7) -0.0138(7) -0.0006(7)
C74 0.0225(7) 0.0221(9) 0.0402(11) -0.0126(8) -0.0102(7) -0.0042(6)
C75 0.0224(7) 0.0181(8) 0.0276(9) -0.0045(7) -0.0024(7) -0.0052(6)
C76 0.0245(7) 0.0151(7) 0.0214(9) -0.0049(7) -0.0068(6) -0.0016(6)
C81 0.0229(7) 0.0139(7) 0.0162(8) -0.0011(6) -0.0062(6) -0.0049(6)
C82 0.0231(7) 0.0139(7) 0.0209(8) -0.0020(6) -0.0069(6) -0.0048(6)
C83 0.0286(8) 0.0175(8) 0.0219(9) 0.0018(7) -0.0125(7) -0.0084(6)
C84 0.0399(9) 0.0205(8) 0.0164(8) -0.0024(7) -0.0095(7) -0.0114(7)
C85 0.0308(8) 0.0174(8) 0.0195(9) -0.0051(7) -0.0020(7) -0.0052(6)
C86 0.0232(7) 0.0172(8) 0.0183(8) -0.0011(6) -0.0070(6) -0.0047(6)
C91 0.0179(6) 0.0155(7) 0.0146(8) -0.0055(6) -0.0033(6) -0.0022(5)
C92 0.0157(6) 0.0184(8) 0.0166(8) -0.0059(6) -0.0046(6) 0.0011(5)
C93 0.0173(6) 0.0190(8) 0.0169(8) -0.0060(6) -0.0020(6) -0.0054(6)
C94 0.0235(7) 0.0111(7) 0.0150(8) -0.0037(6) -0.0034(6) -0.0025(5)
C95 0.0176(6) 0.0166(7) 0.0183(8) -0.0071(6) -0.0049(6) 0.0022(5)
C96 0.0156(6) 0.0169(7) 0.0171(8) -0.0057(6) -0.0025(6) -0.0037(5)
F62 0.0307(5) 0.0185(5) 0.0258(5) -0.0070(4) -0.0012(4) 0.0006(4)
F63 0.0308(5) 0.0337(6) 0.0356(6) -0.0175(5) 0.0018(5) 0.0018(4)
F64 0.0360(6) 0.0285(6) 0.0486(7) -0.0231(5) -0.0107(5) 0.0108(5)
F65 0.0440(6) 0.0152(5) 0.0366(6) -0.0091(4) -0.0191(5) 0.0042(4)
F66 0.0307(5) 0.0179(5) 0.0234(5) -0.0032(4) -0.0090(4) -0.0019(4)
F72 0.0278(5) 0.0208(5) 0.0185(5) -0.0049(4) -0.0068(4) -0.0029(4)
F73 0.0381(6) 0.0407(6) 0.0339(6) -0.0156(5) -0.0186(5) -0.0071(5)
F74 0.0293(5) 0.0431(7) 0.0542(8) -0.0172(6) -0.0114(5) -0.0166(5)
F75 0.0303(5) 0.0288(6) 0.0355(6) -0.0047(5) 0.0016(5) -0.0138(4)
F76 0.0313(5) 0.0260(5) 0.0188(5) -0.0025(4) -0.0068(4) -0.0080(4)
F82 0.0226(4) 0.0220(5) 0.0293(6) -0.0076(4) -0.0109(4) 0.0005(4)
F83 0.0311(5) 0.0264(5) 0.0272(6) 0.0001(4) -0.0172(4) -0.0090(4)
F84 0.0535(7) 0.0343(6) 0.0239(6) -0.0116(5) -0.0168(5) -0.0081(5)
F85 0.0416(6) 0.0297(6) 0.0238(6) -0.0131(5) -0.0008(5) -0.0040(5)
F86 0.0219(4) 0.0242(5) 0.0234(5) -0.0091(4) -0.0055(4) 0.0000(4)
F92 0.0158(4) 0.0197(5) 0.0283(5) -0.0059(4) -0.0071(4) 0.0010(3)
F93 0.0189(4) 0.0212(5) 0.0297(6) -0.0059(4) -0.0043(4) -0.0075(4)
F94 0.0275(5) 0.0124(4) 0.0251(5) -0.0042(4) -0.0056(4) -0.0037(4)
F95 0.0194(4) 0.0168(5) 0.0346(6) -0.0071(4) -0.0084(4) 0.0042(3)
F96 0.0153(4) 0.0178(5) 0.0271(5) -0.0058(4) -0.0050(4) -0.0026(3)

loop_
_atom_type_symbol
_atom_type_description
_atom_type_scat_dispersion_real
_atom_type_scat_dispersion_imag
_atom_type_scat_source
C C 0.0033 0.0016 'International Tables Vol C Tables 4.2.6.8 and 6.1.1.4'
H H 0.0000 0.0000 'International Tables Vol C Tables 4.2.6.8 and 6.1.1.4'
B B 0.0013 0.0007 'International Tables Vol C Tables 4.2.6.8 and 6.1.1.4'
O O 0.0106 0.0060 'International Tables Vol C Tables 4.2.6.8 and 6.1.1.4'
F F 0.0171 0.0103 'International Tables Vol C Tables 4.2.6.8 and 6.1.1.4'
Si Si 0.0817 0.0704 'International Tables Vol C Tables 4.2.6.8 and 6.1.1.4'

loop_
_geom_angle_atom_site_label_1
_geom_angle_atom_site_label_2
_geom_angle_atom_site_label_3
_geom_angle
O1 Si1 C3 103.61(7)
O1 Si1 C1 105.56(8)
C3 Si1 C1 114.04(10)
O1 Si1 C2 104.56(7)
C3 Si1 C2 114.09(9)
C1 Si1 C2 113.53(10)
C4 O1 C7 109.22(13)
C4 O1 Si1 121.90(10)
C7 O1 Si1 118.63(10)
O1 C4 C5 103.45(15)
C4 C5 C6 102.82(14)
C7 C6 C5 104.12(15)
O1 C7 C6 103.84(15)
C31 B1 C41 100.63(11)
C31 B1 C11 114.28(11)
C41 B1 C11 113.20(12)
C31 B1 C21 112.33(13)
C41 B1 C21 113.92(12)
C11 B1 C21 102.96(11)
C12 C11 C16 113.22(13)
C12 C11 B1 126.84(13)
C16 C11 B1 119.63(13)
F12 C12 C11 121.18(13)
F12 C12 C13 114.74(14)
C11 C12 C13 124.09(15)
F13 C13 C14 119.92(14)
F13 C13 C12 120.70(15)
C14 C13 C12 119.37(15)
F14 C14 C15 120.53(15)
F14 C14 C13 120.16(16)
C15 C14 C13 119.31(14)
F15 C15 C14 120.07(14)
F15 C15 C16 120.88(15)
C14 C15 C16 119.04(15)
F16 C16 C15 115.83(13)
F16 C16 C11 119.21(13)
C15 C16 C11 124.96(15)
C22 C21 C26 113.22(14)
C22 C21 B1 126.60(14)
C26 C21 B1 120.09(14)
F22 C22 C21 121.38(14)
F22 C22 C23 114.24(14)
C21 C22 C23 124.38(15)
F23 C23 C24 120.63(15)
F23 C23 C22 119.96(15)
C24 C23 C22 119.41(16)
F24 C24 C23 120.72(16)
F24 C24 C25 120.02(16)
C23 C24 C25 119.26(15)
F25 C25 C24 119.75(14)
F25 C25 C26 121.18(15)
C24 C25 C26 119.07(15)
F26 C26 C25 116.15(14)
F26 C26 C21 119.32(13)
C25 C26 C21 124.52(15)
C32 C31 C36 113.05(14)
C32 C31 B1 127.20(13)
C36 C31 B1 119.37(12)
F32 C32 C33 115.29(12)
F32 C32 C31 121.12(14)
C33 C32 C31 123.59(14)
F33 C33 C34 118.64(14)
F33 C33 C32 120.99(14)
C34 C33 C32 120.37(14)
F34 C34 C33 120.37(13)
F34 C34 C35 120.81(14)
C33 C34 C35 118.82(14)
F35 C35 C36 121.00(13)
F35 C35 C34 120.11(14)
C36 C35 C34 118.89(14)
F36 C36 C35 115.81(13)
F36 C36 C31 118.98(13)
C35 C36 C31 125.21(13)
C46 C41 C42 112.75(13)
C46 C41 B1 128.39(13)
C42 C41 B1 118.39(12)
F42 C42 C43 115.68(13)
F42 C42 C41 119.07(13)
C43 C42 C41 125.25(13)
F43 C43 C42 121.20(13)
F43 C43 C44 119.76(14)
C42 C43 C44 119.03(14)
F44 C44 C45 120.97(14)
F44 C44 C43 119.99(14)
C45 C44 C43 119.03(14)
F45 C45 C44 119.58(14)
F45 C45 C46 120.73(14)
C44 C45 C46 119.68(13)
F46 C46 C45 114.94(12)
F46 C46 C41 120.79(13)
C45 C46 C41 124.26(14)
O2 Si2 C53 104.39(8)
O2 Si2 C52 103.19(8)
C53 Si2 C52 113.31(9)
O2 Si2 C51 102.51(9)
C53 Si2 C51 116.27(9)
C52 Si2 C51 114.90(11)
C54 O2 C57 110.55(13)
C54 O2 Si2 125.87(10)
C57 O2 Si2 121.53(11)
O2 C54 C55 101.91(14)
C54 C55 C56 103.67(16)
C57 C56 C55 102.49(16)
O2 C57 C56 102.92(15)
C71 B2 C61 103.07(12)
C71 B2 C91 113.97(12)
C61 B2 C91 114.60(13)
C71 B2 C81 113.50(13)
C61 B2 C81 113.55(12)
C91 B2 C81 98.69(12)
C62 C61 C66 113.64(15)
C62 C61 B2 127.66(14)
C66 C61 B2 118.59(14)
F62 C62 C61 121.47(14)
F62 C62 C63 114.99(15)
C61 C62 C63 123.54(15)
F63 C63 C64 119.60(15)
F63 C63 C62 120.54(15)
C64 C63 C62 119.87(17)
F64 C64 C65 120.41(16)
F64 C64 C63 120.37(17)
C65 C64 C63 119.21(15)
F65 C65 C64 119.72(15)
F65 C65 C66 121.10(17)
C64 C65 C66 119.18(15)
F66 C66 C65 116.52(14)
F66 C66 C61 119.01(14)
C65 C66 C61 124.47(16)
C76 C71 C72 113.18(14)
C76 C71 B2 127.58(13)
C72 C71 B2 118.92(14)
F72 C72 C73 116.24(14)
F72 C72 C71 119.15(13)
C73 C72 C71 124.61(16)
F73 C73 C74 120.00(14)
F73 C73 C72 120.61(16)
C74 C73 C72 119.40(15)
F74 C74 C75 121.00(16)
F74 C74 C73 120.33(15)
C75 C74 C73 118.67(15)
F75 C75 C74 119.76(14)
F75 C75 C76 120.21(15)
C74 C75 C76 120.03(16)
F76 C76 C75 114.81(15)
F76 C76 C71 121.10(13)
C75 C76 C71 124.09(15)
C82 C81 C86 113.24(14)
C82 C81 B2 126.86(14)
C86 C81 B2 118.91(13)
F82 C82 C81 121.38(14)
F82 C82 C83 115.33(13)
C81 C82 C83 123.29(15)
F83 C83 C84 120.00(15)
F83 C83 C82 119.45(16)
C84 C83 C82 120.55(15)
F84 C84 C83 121.25(15)
F84 C84 C85 119.87(17)
C83 C84 C85 118.88(15)
F85 C85 C84 120.07(15)
F85 C85 C86 121.11(15)
C84 C85 C86 118.78(16)
F86 C86 C85 115.39(15)
F86 C86 C81 119.32(13)
C85 C86 C81 125.27(14)
C96 C91 C92 112.80(13)
C96 C91 B2 126.36(13)
C92 C91 B2 119.57(12)
F92 C92 C93 116.06(13)
F92 C92 C91 119.34(13)
C93 C92 C91 124.54(13)
F93 C93 C92 121.14(13)
F93 C93 C94 118.92(13)
C92 C93 C94 119.93(13)
F94 C94 C95 120.78(13)
F94 C94 C93 120.93(13)
C95 C94 C93 118.27(14)
F95 C95 C94 119.55(13)
F95 C95 C96 120.44(13)
C94 C95 C96 119.98(13)
F96 C96 C95 114.41(12)
F96 C96 C91 121.08(13)
C95 C96 C91 124.46(13)

loop_
_geom_bond_atom_site_label_1
_geom_bond_atom_site_label_2
_geom_bond_distance
Si1 O1 1.7841(12)
Si1 C3 1.8362(19)
Si1 C1 1.8405(19)
Si1 C2 1.8432(19)
O1 C4 1.501(2)
O1 C7 1.507(2)
C4 C5 1.508(2)
C5 C6 1.524(3)
C6 C7 1.512(3)
B1 C31 1.654(2)
B1 C41 1.657(2)
B1 C11 1.657(2)
B1 C21 1.659(2)
C11 C12 1.387(2)
C11 C16 1.391(2)
C12 F12 1.3515(18)
C12 C13 1.393(2)
C13 F13 1.344(2)
C13 C14 1.379(2)
C14 F14 1.3433(17)
C14 C15 1.373(3)
C15 F15 1.3462(18)
C15 C16 1.383(2)
C16 F16 1.3605(18)
C21 C22 1.386(2)
C21 C26 1.391(2)
C22 F22 1.3608(19)
C22 C23 1.387(2)
C23 F23 1.3443(19)
C23 C24 1.371(3)
C24 F24 1.3497(18)
C24 C25 1.380(3)
C25 F25 1.3467(19)
C25 C26 1.384(2)
C26 F26 1.3557(18)
C31 C32 1.391(2)
C31 C36 1.398(2)
C32 F32 1.3555(16)
C32 C33 1.383(2)
C33 F33 1.3494(17)
C33 C34 1.376(2)
C34 F34 1.3446(18)
C34 C35 1.380(2)
C35 F35 1.3461(17)
C35 C36 1.375(2)
C36 F36 1.3576(16)
C41 C46 1.3908(19)
C41 C42 1.397(2)
C42 F42 1.3578(16)
C42 C43 1.374(2)
C43 F43 1.3473(18)
C43 C44 1.381(2)
C44 F44 1.3459(18)
C44 C45 1.375(2)
C45 F45 1.3464(16)
C45 C46 1.387(2)
C46 F46 1.3574(17)
Si2 O2 1.7759(13)
Si2 C53 1.8351(18)
Si2 C52 1.8371(19)
Si2 C51 1.846(2)
O2 C54 1.4871(19)
O2 C57 1.499(2)
C54 C55 1.499(3)
C55 C56 1.519(3)
C56 C57 1.502(3)
B2 C71 1.653(2)
B2 C61 1.650(2)
B2 C91 1.657(2)
B2 C81 1.659(2)
C61 C62 1.386(2)
C61 C66 1.396(2)
C62 F62 1.3548(18)
C62 C63 1.391(2)
C63 F63 1.354(2)
C63 C64 1.375(2)
C64 F64 1.3486(19)
C64 C65 1.373(3)
C65 F65 1.3496(19)
C65 C66 1.382(2)
C66 F66 1.351(2)
C71 C76 1.389(2)
C71 C72 1.397(2)
C72 F72 1.3554(19)
C72 C73 1.382(2)
C73 F73 1.3544(19)
C73 C74 1.382(3)
C74 F74 1.3400(18)
C74 C75 1.375(2)
C75 F75 1.350(2)
C75 C76 1.387(2)
C76 F76 1.3540(18)
C81 C82 1.389(2)
C81 C86 1.392(2)
C82 F82 1.3525(19)
C82 C83 1.393(2)
C83 F83 1.3515(17)
C83 C84 1.367(3)
C84 F84 1.3404(19)
C84 C85 1.380(2)
C85 F85 1.343(2)
C85 C86 1.381(2)
C86 F86 1.3587(17)
C91 C96 1.389(2)
C91 C92 1.402(2)
C92 F92 1.3542(16)
C92 C93 1.373(2)
C93 F93 1.3516(16)
C93 C94 1.381(2)
C94 F94 1.3416(17)
C94 C95 1.377(2)
C95 F95 1.3469(16)
C95 C96 1.383(2)
C96 F96 1.3585(16)
